data_7240214
loop_
_publ_author_name
'Kulszewicz-Bajer, Irena'
'Zagorska, Malgorzata'
'Banasiewicz, Marzena'
'Gu\'nka, Piotr A'
'Toman, Petr'
'Kozankiewicz, Boleslaw'
'Wiosna-Salyga, Gabriela'
'Pron, Adam'

_publ_section_title
;
 Effect of the substituent position on the electrochemical, optical and
 structural properties of donor-acceptor type acridone derivatives.
;
_journal_issue 16
_journal_name_full 'Physical chemistry chemical physics : PCCP'
_journal_page_first 8522
_journal_page_last 8534
_journal_paper_doi 10.1039/d0cp00521e
_journal_volume 22
_journal_year 2020
_chemical_formula_moiety 'C31 H28 N2 O2'
_chemical_formula_sum 'C31 H28 N2 O2'
_chemical_formula_weight 460.55
_space_group_crystal_system monoclinic
_space_group_IT_number 14
_space_group_name_Hall '-P 2yn'
_space_group_name_H-M_alt 'P 1 21/n 1'
_atom_sites_solution_hydrogens geom
_audit_creation_date 2019-08-26
_audit_creation_method
;
Olex2 1.2-beta
(compiled 2018.05.29 svn.r3508 for OlexSys, GUI svn.r5506)
;
_audit_update_record
;
2019-08-28 deposited with the CCDC.	2020-03-26 downloaded from the CCDC.
;
_cell_angle_alpha 90
_cell_angle_beta 100.552(4)
_cell_angle_gamma 90
_cell_formula_units_Z 4
_cell_length_a 7.9995(3)
_cell_length_b 14.2069(6)
_cell_length_c 21.3942(9)
_cell_measurement_reflns_used 5342
_cell_measurement_temperature 293.15
_cell_measurement_theta_max 28.6640
_cell_measurement_theta_min 3.7940
_cell_volume 2390.29(17)
_computing_cell_refinement 'CrysAlisPro 1.171.39.46 (Rigaku OD, 2018)'
_computing_data_collection 'CrysAlisPro 1.171.39.46 (Rigaku OD, 2018)'
_computing_data_reduction 'CrysAlisPro 1.171.39.46 (Rigaku OD, 2018)'
_computing_molecular_graphics 'Olex2 (Dolomanov et al., 2009)'
_computing_publication_material 'Olex2 (Dolomanov et al., 2009)'
_computing_structure_refinement 'ShelXL (Sheldrick, 2015)'
_computing_structure_solution 'ShelXT 2018/3 (Sheldrick, 2015)'
_diffrn_ambient_temperature 293.15
_diffrn_detector 'CCD plate'
_diffrn_detector_area_resol_mean 10.3347
_diffrn_detector_type Atlas
_diffrn_measured_fraction_theta_full 0.999
_diffrn_measured_fraction_theta_max 0.998
_diffrn_measurement_details
;
List of Runs (angles in degrees, time in seconds):

  # Type    Start    End  Width  t~exp~   \w     \q     \k     \f   Frames
#--------------------------------------------------------------------------
  1  \w    -44.00  11.00   1.00  300.00    --  -11.40 -38.00  60.00   55
  2  \w    -24.00  52.00   1.00  300.00    --  -11.40  38.00-180.00   76
  3  \w    -77.00  13.00   1.00  300.00    --  -11.40 -38.00 -30.00   90
  4  \w    -72.00 -43.00   1.00  300.00    --   11.71 179.00 -90.00   29
  5  \w     56.00  81.00   1.00  300.00    --   11.71 179.00  90.00   25
  6  \w     10.00  52.00   1.00  300.00    --   11.71 -99.00 -90.00   42
  7  \w    -40.00  51.00   1.00  300.00    --   11.71 -19.00 -30.00   91
  8  \w    -27.00  -2.00   1.00  300.00    --   11.71  93.00-165.00   25
  9  \w     56.00  81.00   1.00  300.00    --   11.71 179.00  60.00   25
;
_diffrn_measurement_device 'four-circle diffractometer'
_diffrn_measurement_device_type 'Xcalibur, Atlas, Gemini ultra'
_diffrn_measurement_method '\w scans'
_diffrn_orient_matrix_type 'CrysAlisPro convention (1999,Acta A55,543-557)'
_diffrn_orient_matrix_UB_11 -0.0790030000
_diffrn_orient_matrix_UB_12 -0.0105730000
_diffrn_orient_matrix_UB_13 0.0089628000
_diffrn_orient_matrix_UB_21 -0.0167840000
_diffrn_orient_matrix_UB_22 -0.0339658000
_diffrn_orient_matrix_UB_23 -0.0246601000
_diffrn_orient_matrix_UB_31 0.0401142000
_diffrn_orient_matrix_UB_32 -0.0350393000
_diffrn_orient_matrix_UB_33 0.0211841000
_diffrn_radiation_monochromator graphite
_diffrn_radiation_probe x-ray
_diffrn_radiation_type MoK\a
_diffrn_radiation_wavelength 0.71073
_diffrn_reflns_av_R_equivalents 0.0327
_diffrn_reflns_av_unetI/netI 0.0230
_diffrn_reflns_Laue_measured_fraction_full 0.999
_diffrn_reflns_Laue_measured_fraction_max 0.998
_diffrn_reflns_limit_h_max 9
_diffrn_reflns_limit_h_min -9
_diffrn_reflns_limit_k_max 17
_diffrn_reflns_limit_k_min -17
_diffrn_reflns_limit_l_max 26
_diffrn_reflns_limit_l_min -25
_diffrn_reflns_number 25561
_diffrn_reflns_point_group_measured_fraction_full 0.999
_diffrn_reflns_point_group_measured_fraction_max 0.998
_diffrn_reflns_theta_full 25.242
_diffrn_reflns_theta_max 25.999
_diffrn_reflns_theta_min 2.868
_diffrn_source 'fine-focus sealed X-ray tube'
_diffrn_source_type 'Enhance (Mo) X-ray Source'
_exptl_absorpt_coefficient_mu 0.080
_exptl_absorpt_correction_T_max 1.00000
_exptl_absorpt_correction_T_min 0.81004
_exptl_absorpt_correction_type multi-scan
_exptl_absorpt_process_details
;
CrysAlisPro 1.171.39.46 (Rigaku Oxford Diffraction, 2018)
Empirical absorption correction using spherical harmonics,
 implemented in SCALE3 ABSPACK scaling algorithm.
;
_exptl_crystal_colour yellow
_exptl_crystal_colour_primary yellow
_exptl_crystal_density_diffrn 1.280
_exptl_crystal_description plate
_exptl_crystal_F_000 976
_exptl_crystal_size_max 0.757
_exptl_crystal_size_mid 0.506
_exptl_crystal_size_min 0.093
_refine_diff_density_max 0.381
_refine_diff_density_min -0.209
_refine_diff_density_rms 0.034
_refine_ls_extinction_method none
_refine_ls_goodness_of_fit_ref 1.023
_refine_ls_hydrogen_treatment constr
_refine_ls_matrix_type full
_refine_ls_number_parameters 317
_refine_ls_number_reflns 4692
_refine_ls_number_restraints 0
_refine_ls_restrained_S_all 1.023
_refine_ls_R_factor_all 0.0762
_refine_ls_R_factor_gt 0.0494
_refine_ls_shift/su_max 0.000
_refine_ls_shift/su_mean 0.000
_refine_ls_structure_factor_coef Fsqd
_refine_ls_weighting_details 'w=1/[\s^2^(Fo^2^)+(0.0705P)^2^+0.4988P] where P=(Fo^2^+2Fc^2^)/3'
_refine_ls_weighting_scheme calc
_refine_ls_wR_factor_gt 0.1291
_refine_ls_wR_factor_ref 0.1452
_reflns_Friedel_coverage 0.000
_reflns_number_gt 3313
_reflns_number_total 4692
_reflns_threshold_expression 'I > 2\s(I)'
_cod_data_source_file d0cp00521e2.cif
_cod_data_source_block ikb_psmart
_cod_depositor_comments 'Adding full bibliography for 7240214--7240216.cif.'
_cod_database_code 7240214
_shelx_shelxl_version_number 2018/3
_chemical_oxdiff_formula 'C31 N2 O2 H28'
_shelx_space_group_comment
;
The symmetry employed for this shelxl refinement is uniquely defined
by the following loop, which should always be used as a source of
symmetry information in preference to the above space-group names.
They are only intended as comments.
;
_reflns_odcompleteness_completeness 99.69
_reflns_odcompleteness_iscentric 1
_reflns_odcompleteness_theta 26.32
_olex2_refinement_description
;
1. Fixed Uiso
 At 1.2 times of:
  All C(H) groups, All C(H,H) groups
 At 1.5 times of:
  All C(H,H,H) groups
2.a Secondary CH2 refined with riding coordinates:
 C26(H26A,H26B), C27(H27A,H27B), C29(H29A,H29B), C28(H28A,H28B), C30(H30A,H30B)
2.b Aromatic/amide H refined with riding coordinates:
 C6(H6), C3(H3), C4(H4), C12(H12), C15(H15), C24(H24), C18(H18), C9(H9),
 C11(H11), C21(H21), C16(H16), C10(H10), C17(H17), C23(H23), C22(H22)
2.c Idealised Me refined as rotating group:
 C31(H31A,H31B,H31C)
;
_olex2_submission_special_instructions 'No special instructions were received'
_oxdiff_exptl_absorpt_empirical_details
;
Empirical correction (ABSPACK) includes:
- Absorption correction using spherical harmonics
- Frame scaling
;
_oxdiff_exptl_absorpt_empirical_full_max 1.154
_oxdiff_exptl_absorpt_empirical_full_min 0.853

loop_
_space_group_symop_operation_xyz
'x, y, z'
'-x+1/2, y+1/2, -z+1/2'
'-x, -y, -z'
'x-1/2, -y-1/2, z-1/2'

loop_
_atom_site_label
_atom_site_type_symbol
_atom_site_fract_x
_atom_site_fract_y
_atom_site_fract_z
_atom_site_U_iso_or_equiv
_atom_site_adp_type
_atom_site_occupancy
_atom_site_site_symmetry_order
_atom_site_calc_flag
_atom_site_refinement_flags_posn
_atom_site_refinement_flags_adp
_atom_site_refinement_flags_occupancy
_atom_site_disorder_assembly
_atom_site_disorder_group
N1 N 0.62315(16) 0.35612(10) 0.55269(6) 0.0387(3) Uani 1 1 d . . . . .
O1 O 0.17495(15) 0.38920(12) 0.61818(7) 0.0681(4) Uani 1 1 d . . . . .
O2 O 1.25832(19) 0.36988(9) 0.85003(7) 0.0717(5) Uani 1 1 d . . . . .
N2 N 0.9398(2) 0.36538(10) 0.76930(8) 0.0584(5) Uani 1 1 d . . . . .
C7 C 0.6259(2) 0.36165(10) 0.61757(8) 0.0368(4) Uani 1 1 d . . . . .
C2 C 0.4732(2) 0.37142(11) 0.64143(8) 0.0388(4) Uani 1 1 d . . . . .
C8 C 0.4730(2) 0.37297(11) 0.50985(8) 0.0385(4) Uani 1 1 d . . . . .
C13 C 0.31964(19) 0.38866(11) 0.53129(8) 0.0403(4) Uani 1 1 d . . . . .
C1 C 0.3106(2) 0.38279(12) 0.59854(9) 0.0442(4) Uani 1 1 d . . . . .
C6 C 0.7802(2) 0.35966(11) 0.66203(8) 0.0425(4) Uani 1 1 d . . . . .
H6 H 0.883015 0.355182 0.647812 0.051 Uiso 1 1 calc R . . . .
C5 C 0.7792(2) 0.36427(12) 0.72589(9) 0.0468(4) Uani 1 1 d . . . . .
C14 C 1.0355(2) 0.28308(12) 0.78141(8) 0.0445(4) Uani 1 1 d . . . . .
C3 C 0.4782(2) 0.37309(12) 0.70720(8) 0.0469(4) Uani 1 1 d . . . . .
H3 H 0.376822 0.377126 0.722507 0.056 Uiso 1 1 calc R . . . .
C25 C 1.0094(2) 0.45112(12) 0.79339(8) 0.0427(4) Uani 1 1 d . . . . .
C19 C 1.1932(2) 0.28663(12) 0.82210(8) 0.0470(4) Uani 1 1 d . . . . .
C4 C 0.6284(3) 0.36892(13) 0.74937(9) 0.0525(5) Uani 1 1 d . . . . .
H4 H 0.629824 0.369184 0.792939 0.063 Uiso 1 1 calc R . . . .
C20 C 1.1673(2) 0.45160(12) 0.83405(8) 0.0473(4) Uani 1 1 d . . . . .
C12 C 0.1729(2) 0.41170(13) 0.48720(10) 0.0529(5) Uani 1 1 d . . . . .
H12 H 0.071790 0.422733 0.501606 0.064 Uiso 1 1 calc R . . . .
C15 C 0.9810(2) 0.19676(13) 0.75569(9) 0.0537(5) Uani 1 1 d . . . . .
H15 H 0.877285 0.192530 0.727870 0.064 Uiso 1 1 calc R . . . .
C24 C 0.9300(2) 0.53715(13) 0.77908(9) 0.0518(5) Uani 1 1 d . . . . .
H24 H 0.826035 0.539312 0.751262 0.062 Uiso 1 1 calc R . . . .
C26 C 0.7767(2) 0.33033(14) 0.52769(9) 0.0505(5) Uani 1 1 d . . . . .
H26A H 0.875810 0.340345 0.560617 0.061 Uiso 1 1 calc R . . . .
H26B H 0.786500 0.371468 0.492364 0.061 Uiso 1 1 calc R . . . .
C18 C 1.2894(3) 0.20738(14) 0.83656(9) 0.0557(5) Uani 1 1 d . . . . .
H18 H 1.394174 0.211331 0.863719 0.067 Uiso 1 1 calc R . . . .
C9 C 0.4705(2) 0.37630(13) 0.44373(9) 0.0513(5) Uani 1 1 d . . . . .
H9 H 0.568949 0.362808 0.428093 0.062 Uiso 1 1 calc R . . . .
C11 C 0.1749(3) 0.41832(14) 0.42367(10) 0.0622(6) Uani 1 1 d . . . . .
H11 H 0.077385 0.435361 0.395141 0.075 Uiso 1 1 calc R . . . .
C21 C 1.2380(3) 0.53346(14) 0.86013(10) 0.0597(5) Uani 1 1 d . . . . .
H21 H 1.342369 0.532030 0.887679 0.072 Uiso 1 1 calc R . . . .
C16 C 1.0778(3) 0.11677(14) 0.77058(11) 0.0614(5) Uani 1 1 d . . . . .
H16 H 1.038428 0.059193 0.753101 0.074 Uiso 1 1 calc R . . . .
C10 C 0.3247(3) 0.39920(15) 0.40257(10) 0.0605(5) Uani 1 1 d . . . . .
H10 H 0.326259 0.401992 0.359253 0.073 Uiso 1 1 calc R . . . .
C17 C 1.2321(3) 0.12176(15) 0.81114(11) 0.0640(6) Uani 1 1 d . . . . .
H17 H 1.297134 0.067777 0.821311 0.077 Uiso 1 1 calc R . . . .
C23 C 1.0019(3) 0.61942(14) 0.80524(11) 0.0634(6) Uani 1 1 d . . . . .
H23 H 0.945857 0.676311 0.795270 0.076 Uiso 1 1 calc R . . . .
C22 C 1.1557(3) 0.61806(15) 0.84590(11) 0.0683(6) Uani 1 1 d . . . . .
H22 H 1.203962 0.673689 0.863706 0.082 Uiso 1 1 calc R . . . .
C27 C 0.7753(3) 0.22878(16) 0.50544(10) 0.0696(6) Uani 1 1 d . . . . .
H27A H 0.678695 0.220273 0.471201 0.084 Uiso 1 1 calc R . . . .
H27B H 0.877284 0.217883 0.487972 0.084 Uiso 1 1 calc R . . . .
C29 C 0.7708(3) 0.05602(16) 0.53141(11) 0.0711(6) Uani 1 1 d . . . . .
H29A H 0.683538 0.049515 0.493695 0.085 Uiso 1 1 calc R . . . .
H29B H 0.879615 0.045935 0.518575 0.085 Uiso 1 1 calc R . . . .
C28 C 0.7665(3) 0.15580(16) 0.55485(10) 0.0701(6) Uani 1 1 d . . . . .
H28A H 0.662564 0.164913 0.571373 0.084 Uiso 1 1 calc R . . . .
H28B H 0.861224 0.164979 0.589731 0.084 Uiso 1 1 calc R . . . .
C30 C 0.7461(4) -0.01990(19) 0.57643(13) 0.0908(8) Uani 1 1 d . . . . .
H30A H 0.637257 -0.010323 0.589328 0.109 Uiso 1 1 calc R . . . .
H30B H 0.833632 -0.014068 0.614132 0.109 Uiso 1 1 calc R . . . .
C31 C 0.7509(4) -0.11890(19) 0.55106(16) 0.1103(10) Uani 1 1 d . . . . .
H31A H 0.680385 -0.122645 0.509695 0.165 Uiso 1 1 calc GR . . . .
H31B H 0.709755 -0.161999 0.579307 0.165 Uiso 1 1 calc GR . . . .
H31C H 0.865766 -0.134978 0.548054 0.165 Uiso 1 1 calc GR . . . .

loop_
_atom_site_aniso_label
_atom_site_aniso_U_11
_atom_site_aniso_U_22
_atom_site_aniso_U_33
_atom_site_aniso_U_23
_atom_site_aniso_U_13
_atom_site_aniso_U_12
N1 0.0270(7) 0.0465(8) 0.0415(8) -0.0008(6) 0.0038(6) 0.0006(6)
O1 0.0324(7) 0.0998(12) 0.0743(9) -0.0046(8) 0.0157(6) -0.0010(7)
O2 0.0718(10) 0.0528(9) 0.0734(10) -0.0047(7) -0.0320(8) 0.0079(7)
N2 0.0607(10) 0.0400(9) 0.0613(10) -0.0050(7) -0.0238(8) 0.0072(7)
C7 0.0335(9) 0.0310(8) 0.0444(9) -0.0010(7) 0.0029(7) -0.0012(6)
C2 0.0356(9) 0.0322(8) 0.0484(10) -0.0018(7) 0.0068(7) -0.0016(7)
C8 0.0336(9) 0.0339(9) 0.0459(10) 0.0005(7) 0.0015(7) -0.0024(6)
C13 0.0298(8) 0.0359(9) 0.0525(10) 0.0010(7) 0.0004(7) -0.0038(7)
C1 0.0302(9) 0.0411(10) 0.0612(11) -0.0031(8) 0.0080(8) -0.0036(7)
C6 0.0331(9) 0.0402(9) 0.0516(10) -0.0005(8) 0.0008(8) 0.0012(7)
C5 0.0489(11) 0.0361(9) 0.0490(11) -0.0023(8) -0.0077(8) 0.0032(8)
C14 0.0481(10) 0.0422(10) 0.0406(9) 0.0045(7) 0.0015(8) 0.0040(8)
C3 0.0486(11) 0.0432(10) 0.0510(11) -0.0042(8) 0.0147(9) -0.0004(8)
C25 0.0488(10) 0.0419(10) 0.0351(9) -0.0002(7) 0.0014(8) 0.0000(8)
C19 0.0521(11) 0.0461(10) 0.0406(9) 0.0033(8) 0.0027(8) 0.0038(8)
C4 0.0683(13) 0.0454(11) 0.0419(10) -0.0042(8) 0.0054(9) 0.0017(9)
C20 0.0527(11) 0.0463(11) 0.0398(9) 0.0013(8) 0.0006(8) 0.0021(8)
C12 0.0311(9) 0.0503(11) 0.0729(14) 0.0092(9) -0.0023(9) -0.0042(8)
C15 0.0528(11) 0.0441(10) 0.0607(12) 0.0026(9) 0.0015(9) 0.0011(8)
C24 0.0496(11) 0.0465(11) 0.0556(11) 0.0019(9) 0.0000(9) 0.0025(8)
C26 0.0335(9) 0.0670(12) 0.0525(11) 0.0039(9) 0.0123(8) 0.0034(8)
C18 0.0504(11) 0.0593(12) 0.0542(11) 0.0065(9) 0.0016(9) 0.0114(9)
C9 0.0514(11) 0.0538(11) 0.0473(11) 0.0031(8) 0.0052(9) 0.0023(9)
C11 0.0471(12) 0.0609(13) 0.0674(14) 0.0160(10) -0.0188(10) -0.0072(9)
C21 0.0531(12) 0.0599(13) 0.0611(12) -0.0087(10) -0.0031(10) -0.0077(10)
C16 0.0644(13) 0.0422(11) 0.0761(14) 0.0005(10) 0.0092(11) 0.0030(9)
C10 0.0642(13) 0.0628(13) 0.0484(11) 0.0065(9) -0.0058(10) -0.0046(10)
C17 0.0627(13) 0.0528(13) 0.0758(14) 0.0097(10) 0.0109(11) 0.0184(10)
C23 0.0614(13) 0.0406(11) 0.0860(15) -0.0025(10) 0.0080(11) 0.0002(9)
C22 0.0666(14) 0.0472(12) 0.0880(16) -0.0139(11) 0.0060(12) -0.0110(10)
C27 0.0702(14) 0.0791(15) 0.0650(13) 0.0063(11) 0.0266(11) 0.0270(12)
C29 0.0779(15) 0.0680(15) 0.0710(14) 0.0039(11) 0.0229(12) 0.0213(12)
C28 0.0778(15) 0.0731(15) 0.0638(13) 0.0052(11) 0.0247(12) 0.0197(12)
C30 0.104(2) 0.0836(18) 0.0870(18) 0.0083(14) 0.0247(16) 0.0036(15)
C31 0.140(3) 0.0678(18) 0.125(3) 0.0036(16) 0.031(2) 0.0065(17)

loop_
_atom_type_symbol
_atom_type_description
_atom_type_scat_dispersion_real
_atom_type_scat_dispersion_imag
_atom_type_scat_source
C C 0.0033 0.0016 'International Tables Vol C Tables 4.2.6.8 and 6.1.1.4'
H H 0.0000 0.0000 'International Tables Vol C Tables 4.2.6.8 and 6.1.1.4'
N N 0.0061 0.0033 'International Tables Vol C Tables 4.2.6.8 and 6.1.1.4'
O O 0.0106 0.0060 'International Tables Vol C Tables 4.2.6.8 and 6.1.1.4'

loop_
_exptl_crystal_face_index_h
_exptl_crystal_face_index_k
_exptl_crystal_face_index_l
_exptl_crystal_face_perp_dist
0 -1 -5 0.1744
-1 5 -3 0.3260
1 -5 1 0.2299
0 4 5 0.2213
0 0 1 0.3530
5 2 -1 0.0535
-5 -2 1 0.0395

loop_
_geom_angle_atom_site_label_1
_geom_angle_atom_site_label_2
_geom_angle_atom_site_label_3
_geom_angle
_geom_angle_site_symmetry_1
_geom_angle_site_symmetry_3
_geom_angle_publ_flag
C7 N1 C8 120.21(14) . . ?
C7 N1 C26 121.08(13) . . ?
C8 N1 C26 118.70(14) . . ?
C20 O2 C19 118.20(14) . . ?
C14 N2 C5 120.30(14) . . ?
C14 N2 C25 119.57(14) . . ?
C25 N2 C5 119.68(14) . . ?
N1 C7 C2 120.69(14) . . ?
N1 C7 C6 121.63(15) . . ?
C6 C7 C2 117.67(15) . . ?
C7 C2 C1 120.95(15) . . ?
C3 C2 C7 119.79(15) . . ?
C3 C2 C1 119.24(16) . . ?
N1 C8 C13 120.83(15) . . ?
N1 C8 C9 121.16(16) . . ?
C13 C8 C9 118.00(15) . . ?
C8 C13 C1 121.23(14) . . ?
C12 C13 C8 119.39(16) . . ?
C12 C13 C1 119.38(16) . . ?
O1 C1 C2 122.14(17) . . ?
O1 C1 C13 122.49(16) . . ?
C13 C1 C2 115.35(15) . . ?
C5 C6 C7 120.44(17) . . ?
C6 C5 N2 118.45(18) . . ?
C6 C5 C4 121.77(16) . . ?
C4 C5 N2 119.77(17) . . ?
N2 C14 C19 119.19(15) . . ?
C15 C14 N2 123.17(16) . . ?
C15 C14 C19 117.63(16) . . ?
C4 C3 C2 121.51(17) . . ?
C20 C25 N2 119.20(15) . . ?
C24 C25 N2 123.45(16) . . ?
C24 C25 C20 117.35(16) . . ?
O2 C19 C14 121.74(15) . . ?
C18 C19 O2 117.05(16) . . ?
C18 C19 C14 121.21(17) . . ?
C3 C4 C5 118.69(17) . . ?
O2 C20 C25 121.77(15) . . ?
C21 C20 O2 117.04(16) . . ?
C21 C20 C25 121.19(17) . . ?
C11 C12 C13 121.63(19) . . ?
C16 C15 C14 121.09(18) . . ?
C23 C24 C25 121.23(17) . . ?
N1 C26 C27 113.06(16) . . ?
C19 C18 C17 120.37(18) . . ?
C10 C9 C8 120.49(19) . . ?
C12 C11 C10 118.69(17) . . ?
C20 C21 C22 120.46(18) . . ?
C17 C16 C15 120.31(19) . . ?
C9 C10 C11 121.69(19) . . ?
C16 C17 C18 119.39(18) . . ?
C22 C23 C24 120.42(18) . . ?
C23 C22 C21 119.31(18) . . ?
C28 C27 C26 115.90(18) . . ?
C30 C29 C28 117.0(2) . . ?
C27 C28 C29 114.30(19) . . ?
C29 C30 C31 115.4(2) . . ?

loop_
_geom_bond_atom_site_label_1
_geom_bond_atom_site_label_2
_geom_bond_distance
_geom_bond_site_symmetry_2
_geom_bond_publ_flag
N1 C7 1.386(2) . ?
N1 C8 1.392(2) . ?
N1 C26 1.473(2) . ?
O1 C1 1.236(2) . ?
O2 C19 1.383(2) . ?
O2 C20 1.380(2) . ?
N2 C5 1.441(2) . ?
N2 C14 1.396(2) . ?
N2 C25 1.398(2) . ?
C7 C2 1.414(2) . ?
C7 C6 1.414(2) . ?
C2 C1 1.457(2) . ?
C2 C3 1.401(2) . ?
C8 C13 1.404(2) . ?
C8 C9 1.412(3) . ?
C13 C1 1.456(3) . ?
C13 C12 1.403(2) . ?
C6 C5 1.369(3) . ?
C5 C4 1.391(3) . ?
C14 C19 1.396(2) . ?
C14 C15 1.382(2) . ?
C3 C4 1.365(3) . ?
C25 C20 1.396(2) . ?
C25 C24 1.386(2) . ?
C19 C18 1.367(2) . ?
C20 C21 1.367(3) . ?
C12 C11 1.366(3) . ?
C15 C16 1.379(3) . ?
C24 C23 1.376(3) . ?
C26 C27 1.519(3) . ?
C18 C17 1.376(3) . ?
C9 C10 1.366(3) . ?
C11 C10 1.383(3) . ?
C21 C22 1.377(3) . ?
C16 C17 1.375(3) . ?
C23 C22 1.371(3) . ?
C27 C28 1.492(3) . ?
C29 C28 1.506(3) . ?
C29 C30 1.483(3) . ?
C30 C31 1.511(4) . ?

loop_
_exptl_oxdiff_crystal_face_indexfrac_h
_exptl_oxdiff_crystal_face_indexfrac_k
_exptl_oxdiff_crystal_face_indexfrac_l
_exptl_oxdiff_crystal_face_x
_exptl_oxdiff_crystal_face_y
_exptl_oxdiff_crystal_face_z
0.0005 -0.9992 -4.9952 -0.0342 0.1571 -0.0708
-0.9988 4.9966 -2.9965 -0.0008 -0.0791 -0.2786
0.9990 -4.9966 0.9983 -0.0171 0.1283 0.2363
-0.0007 3.9966 4.9950 0.0026 -0.2589 -0.0343
-0.0001 0.0000 0.9991 0.0090 -0.0246 0.0212
4.9937 1.9941 -1.0049 -0.4246 -0.1268 0.1092
-4.9937 -1.9941 1.0049 0.4246 0.1268 -0.1092
